data_4330045
loop_
_publ_author_name
'Rakesh Kumar Gupta'
'Rampal Pandey'
'Roopshikha Singh'
'Nitin Srivastava'
'Biswajit Maiti'
'Satyen Saha'
'Peizhou Li'
'Qiang Xu'
'Daya Shankar Pandey'

_publ_section_title
;
 Heteroleptic Dipyrrinato Complexes Containing 5-Ferrocenyldipyrromethene
 and Dithiocarbamates as Coligands: Selective Chromogenic and Redox Probes
;
_journal_name_full 'Inorganic Chemistry'
_journal_page_first 8916
_journal_page_last 8930
_journal_paper_doi 10.1021/ic300900m
_journal_volume 51
_journal_year 2012
_chemical_formula_moiety 'C24 H25 Fe N3 Ni S2'
_chemical_formula_sum 'C24 H25 Fe N3 Ni S2'
_chemical_formula_weight 534.15
_space_group_IT_number 61
_symmetry_cell_setting orthorhombic
_symmetry_Int_Tables_number 61
_symmetry_space_group_name_Hall '-P 2ac 2ab'
_symmetry_space_group_name_H-M 'P b c a'
_atom_sites_solution_hydrogens geom
_atom_sites_solution_primary direct
_atom_sites_solution_secondary difmap
_audit_creation_method SHELXL-97
_cell_angle_alpha 90.00
_cell_angle_beta 90.00
_cell_angle_gamma 90.00
_cell_formula_units_Z 8
_cell_length_a 14.722(3)
_cell_length_b 13.733(3)
_cell_length_c 25.207(5)
_cell_measurement_reflns_used 4488
_cell_measurement_temperature 153(2)
_cell_measurement_theta_max 25.000
_cell_measurement_theta_min 3.995
_cell_volume 5096.3(18)
_computing_structure_refinement 'SHELXL-97 (Sheldrick, 1997)'
_computing_structure_solution 'SHELXS-97 (Sheldrick, 1990)'
_diffrn_ambient_temperature 153(2)
_diffrn_measured_fraction_theta_full 0.995
_diffrn_measured_fraction_theta_max 0.995
_diffrn_radiation_monochromator graphite
_diffrn_radiation_type MoK\a
_diffrn_radiation_wavelength 0.71073
_diffrn_reflns_av_R_equivalents 0.0751
_diffrn_reflns_av_sigmaI/netI 0.0404
_diffrn_reflns_limit_h_max 17
_diffrn_reflns_limit_h_min -17
_diffrn_reflns_limit_k_max 15
_diffrn_reflns_limit_k_min -16
_diffrn_reflns_limit_l_max 29
_diffrn_reflns_limit_l_min -29
_diffrn_reflns_number 36359
_diffrn_reflns_theta_full 25.00
_diffrn_reflns_theta_max 25.00
_diffrn_reflns_theta_min 3.07
_diffrn_source 'fine-focus sealed tube'
_exptl_absorpt_coefficient_mu 1.487
_exptl_absorpt_correction_T_max 0.765
_exptl_absorpt_correction_T_min 0.686
_exptl_absorpt_correction_type multi-scan
_exptl_crystal_colour red
_exptl_crystal_density_diffrn 1.392
_exptl_crystal_description needle
_exptl_crystal_F_000 2208
_exptl_crystal_size_max .26
_exptl_crystal_size_mid .22
_exptl_crystal_size_min .18
_refine_diff_density_max 0.821
_refine_diff_density_min -0.524
_refine_diff_density_rms 0.067
_refine_ls_extinction_method none
_refine_ls_goodness_of_fit_ref 1.069
_refine_ls_hydrogen_treatment riding
_refine_ls_matrix_type full
_refine_ls_number_parameters 282
_refine_ls_number_reflns 4464
_refine_ls_number_restraints 0
_refine_ls_restrained_S_all 1.069
_refine_ls_R_factor_all 0.0793
_refine_ls_R_factor_gt 0.0541
_refine_ls_shift/su_max 0.021
_refine_ls_shift/su_mean 0.008
_refine_ls_structure_factor_coef Fsqd
_refine_ls_weighting_details 'calc w=1/[\s^2^(Fo^2^)+(0.0777P)^2^+2.7660P] where P=(Fo^2^+2Fc^2^)/3'
_refine_ls_weighting_scheme calc
_refine_ls_wR_factor_gt 0.1391
_refine_ls_wR_factor_ref 0.1564
_reflns_number_gt 3145
_reflns_number_total 4464
_reflns_threshold_expression >2sigma(I)
_cod_data_source_file ic300900m_si_002_1.cif
_cod_data_source_block 1
_cod_original_cell_volume 5096.2(17)
_cod_database_code 4330045

loop_
_symmetry_equiv_pos_as_xyz
'x, y, z'
'-x+1/2, -y, z+1/2'
'-x, y+1/2, -z+1/2'
'x+1/2, -y+1/2, -z'
'-x, -y, -z'
'x-1/2, y, -z-1/2'
'x, -y-1/2, z-1/2'
'-x-1/2, y-1/2, z'

loop_
_atom_site_label
_atom_site_type_symbol
_atom_site_fract_x
_atom_site_fract_y
_atom_site_fract_z
_atom_site_U_iso_or_equiv
_atom_site_adp_type
_atom_site_occupancy
_atom_site_symmetry_multiplicity
_atom_site_calc_flag
_atom_site_refinement_flags
Ni1 Ni 0.16449(4) 0.70505(4) 0.15752(2) 0.0548(2) Uani 1 1 d .
Fe1 Fe -0.19128(5) 0.81464(5) 0.02116(3) 0.0664(3) Uani 1 1 d .
N1 N 0.0894(2) 0.6135(3) 0.12247(13) 0.0517(8) Uani 1 1 d .
N2 N 0.1141(2) 0.8107(3) 0.11966(14) 0.0541(9) Uani 1 1 d .
C6 C 0.0433(3) 0.8108(3) 0.08285(17) 0.0518(10) Uani 1 1 d .
C5 C -0.0007(3) 0.7251(3) 0.06654(16) 0.0494(10) Uani 1 1 d .
C1 C 0.0953(3) 0.5170(3) 0.12687(19) 0.0605(11) Uani 1 1 d .
H1 H 0.1342 0.4855 0.1504 0.073 Uiso 1 1 calc R
C3 C -0.0089(3) 0.5402(3) 0.06555(18) 0.0594(11) Uani 1 1 d .
H3 H -0.0531 0.5307 0.0397 0.071 Uiso 1 1 calc R
C4 C 0.0230(3) 0.6317(3) 0.08410(16) 0.0501(10) Uani 1 1 d .
C7 C 0.0270(3) 0.9077(3) 0.0673(2) 0.0695(13) Uani 1 1 d .
H7 H -0.0171 0.9287 0.0436 0.083 Uiso 1 1 calc R
C2 C 0.0367(3) 0.4684(3) 0.0922(2) 0.0666(13) Uani 1 1 d .
H2 H 0.0300 0.4015 0.0881 0.080 Uiso 1 1 calc R
C9 C 0.1383(4) 0.9033(4) 0.1252(2) 0.0741(14) Uani 1 1 d .
H9 H 0.1842 0.9243 0.1479 0.089 Uiso 1 1 calc R
C8 C 0.0875(4) 0.9650(4) 0.0933(2) 0.0829(16) Uani 1 1 d .
H8 H 0.0936 1.0322 0.0904 0.099 Uiso 1 1 calc R
C10 C -0.0753(3) 0.7299(3) 0.02631(18) 0.0556(11) Uani 1 1 d .
C11 C -0.1558(3) 0.6723(4) 0.0256(2) 0.0673(13) Uani 1 1 d .
H11 H -0.1747 0.6266 0.0533 0.081 Uiso 1 1 calc R
C14 C -0.0763(3) 0.7866(4) -0.02151(19) 0.0653(12) Uani 1 1 d .
H14 H -0.0305 0.8347 -0.0320 0.078 Uiso 1 1 calc R
C12 C -0.2034(4) 0.6911(4) -0.0225(2) 0.0804(17) Uani 1 1 d .
H12 H -0.2605 0.6606 -0.0336 0.096 Uiso 1 1 calc R
C13 C -0.1545(4) 0.7605(4) -0.0512(2) 0.0772(15) Uani 1 1 d .
H13 H -0.1719 0.7876 -0.0857 0.093 Uiso 1 1 calc R
C17 C -0.2759(5) 0.8397(6) 0.0841(3) 0.109(2) Uani 1 1 d .
H17 H -0.2909 0.7942 0.1127 0.131 Uiso 1 1 calc R
C18 C -0.2029(4) 0.9093(5) 0.0834(3) 0.097(2) Uani 1 1 d .
H18 H -0.1579 0.9183 0.1116 0.116 Uiso 1 1 calc R
C15 C -0.2806(5) 0.9249(5) 0.0061(3) 0.101(2) Uani 1 1 d .
H15 H -0.2991 0.9474 -0.0292 0.122 Uiso 1 1 calc R
C16 C -0.3230(4) 0.8516(6) 0.0351(3) 0.107(2) Uani 1 1 d .
H16 H -0.3763 0.8144 0.0238 0.128 Uiso 1 1 calc R
N3 N 0.3706(5) 0.6781(5) 0.2620(3) 0.129(2) Uani 1 1 d .
C20 C 0.2999(4) 0.6878(5) 0.2293(2) 0.0909(19) Uani 1 1 d .
S2 S 0.26408(12) 0.79446(12) 0.20150(7) 0.0931(5) Uani 1 1 d .
S1 S 0.23343(12) 0.59565(12) 0.20696(7) 0.0980(6) Uani 1 1 d .
C19 C -0.2052(4) 0.9605(5) 0.0355(3) 0.098(2) Uani 1 1 d .
H19 H -0.1632 1.0120 0.0244 0.118 Uiso 1 1 calc R
C21 C 0.4231(9) 0.7652(9) 0.2791(5) 0.216(7) Uani 1 1 d .
H21A H 0.3820 0.8202 0.2817 0.259 Uiso 1 1 calc R
H21B H 0.4475 0.7532 0.3143 0.259 Uiso 1 1 calc R
C23 C 0.4082(11) 0.5773(10) 0.2755(6) 0.243(9) Uani 1 1 d .
H23A H 0.4041 0.5338 0.2453 0.292 Uiso 1 1 calc R
H23B H 0.4709 0.5813 0.2870 0.292 Uiso 1 1 calc R
C24 C 0.3539(15) 0.5474(15) 0.3153(9) 0.373(17) Uani 1 1 d .
H24A H 0.3593 0.5915 0.3447 0.560 Uiso 1 1 calc R
H24B H 0.3717 0.4833 0.3263 0.560 Uiso 1 1 calc R
H24C H 0.2920 0.5461 0.3033 0.560 Uiso 1 1 calc R
C22 C 0.4928(12) 0.7894(16) 0.2461(8) 0.389(18) Uani 1 1 d .
H22A H 0.5364 0.7374 0.2454 0.584 Uiso 1 1 calc R
H22B H 0.5216 0.8477 0.2587 0.584 Uiso 1 1 calc R
H22C H 0.4697 0.8001 0.2110 0.584 Uiso 1 1 calc R

loop_
_atom_site_aniso_label
_atom_site_aniso_U_11
_atom_site_aniso_U_22
_atom_site_aniso_U_33
_atom_site_aniso_U_23
_atom_site_aniso_U_13
_atom_site_aniso_U_12
Ni1 0.0484(3) 0.0578(4) 0.0584(4) -0.0006(3) -0.0069(3) 0.0057(2)
Fe1 0.0541(4) 0.0588(5) 0.0863(5) -0.0052(4) -0.0188(4) 0.0101(3)
N1 0.0490(19) 0.046(2) 0.060(2) 0.0002(16) -0.0047(16) 0.0090(16)
N2 0.050(2) 0.052(2) 0.060(2) 0.0053(17) -0.0052(17) -0.0023(16)
C6 0.048(2) 0.047(3) 0.060(3) 0.0026(19) -0.004(2) -0.0031(18)
C5 0.047(2) 0.046(2) 0.055(2) -0.0035(19) 0.0016(19) 0.0030(18)
C1 0.055(2) 0.049(3) 0.077(3) 0.005(2) -0.007(2) 0.015(2)
C3 0.059(3) 0.048(3) 0.071(3) -0.009(2) -0.004(2) 0.000(2)
C4 0.046(2) 0.049(3) 0.055(2) 0.0014(19) 0.0037(19) 0.0052(18)
C7 0.074(3) 0.045(3) 0.090(4) 0.008(2) -0.024(3) -0.006(2)
C2 0.075(3) 0.037(3) 0.088(3) 0.001(2) -0.005(3) 0.006(2)
C9 0.071(3) 0.055(3) 0.096(4) 0.003(3) -0.014(3) -0.010(2)
C8 0.096(4) 0.039(3) 0.114(4) 0.009(3) -0.025(4) -0.005(3)
C10 0.056(2) 0.043(2) 0.068(3) 0.002(2) -0.010(2) 0.005(2)
C11 0.057(3) 0.053(3) 0.091(4) 0.004(2) -0.018(3) -0.003(2)
C14 0.072(3) 0.053(3) 0.071(3) 0.005(2) -0.013(3) 0.008(2)
C12 0.072(3) 0.068(4) 0.101(4) -0.005(3) -0.042(3) 0.001(3)
C13 0.092(4) 0.059(3) 0.081(3) -0.002(3) -0.035(3) 0.012(3)
C17 0.083(4) 0.129(6) 0.116(5) -0.004(5) 0.016(4) 0.023(4)
C18 0.077(4) 0.107(5) 0.107(5) -0.035(4) -0.017(4) 0.024(4)
C15 0.095(4) 0.079(4) 0.131(5) -0.023(4) -0.041(4) 0.042(4)
C16 0.060(3) 0.101(5) 0.159(7) -0.015(5) -0.015(4) 0.020(4)
N3 0.135(5) 0.115(5) 0.138(5) 0.008(4) -0.083(5) 0.010(4)
C20 0.087(4) 0.103(5) 0.082(4) -0.006(3) -0.038(3) 0.011(3)
S2 0.0955(11) 0.0813(11) 0.1025(11) 0.0034(8) -0.0480(9) -0.0086(8)
S1 0.1136(12) 0.0701(10) 0.1101(12) -0.0018(9) -0.0571(10) 0.0149(9)
C19 0.086(4) 0.073(4) 0.135(6) -0.016(4) -0.022(4) 0.029(3)
C21 0.222(13) 0.179(11) 0.246(13) 0.053(10) -0.186(12) -0.076(10)
C23 0.300(18) 0.172(12) 0.257(16) 0.105(11) -0.216(16) -0.082(11)
C24 0.44(3) 0.28(2) 0.41(3) 0.16(2) -0.29(3) -0.10(2)
C22 0.26(2) 0.37(3) 0.54(3) 0.25(2) -0.26(2) -0.185(19)

loop_
_atom_type_symbol
_atom_type_description
_atom_type_scat_dispersion_real
_atom_type_scat_dispersion_imag
_atom_type_scat_source
C C 0.0033 0.0016 'International Tables Vol C Tables 4.2.6.8 and 6.1.1.4'
H H 0.0000 0.0000 'International Tables Vol C Tables 4.2.6.8 and 6.1.1.4'
N N 0.0061 0.0033 'International Tables Vol C Tables 4.2.6.8 and 6.1.1.4'
Ni Ni 0.3393 1.1124 'International Tables Vol C Tables 4.2.6.8 and 6.1.1.4'
S S 0.1246 0.1234 'International Tables Vol C Tables 4.2.6.8 and 6.1.1.4'
Fe Fe 0.3463 0.8444 'International Tables Vol C Tables 4.2.6.8 and 6.1.1.4'

loop_
_geom_angle_atom_site_label_1
_geom_angle_atom_site_label_2
_geom_angle_atom_site_label_3
_geom_angle
N2 Ni1 N1 92.58(15)
N2 Ni1 S1 172.80(12)
N1 Ni1 S1 94.61(11)
N2 Ni1 S2 95.00(12)
N1 Ni1 S2 172.04(11)
S1 Ni1 S2 77.84(6)
C11 Fe1 C12 41.1(2)
C11 Fe1 C16 118.5(3)
C12 Fe1 C16 102.7(3)
C11 Fe1 C15 153.1(3)
C12 Fe1 C15 117.6(2)
C16 Fe1 C15 39.9(3)
C11 Fe1 C14 68.5(2)
C12 Fe1 C14 68.3(2)
C16 Fe1 C14 158.1(3)
C15 Fe1 C14 125.2(3)
C11 Fe1 C13 68.3(2)
C12 Fe1 C13 40.1(2)
C16 Fe1 C13 119.9(3)
C15 Fe1 C13 106.0(3)
C14 Fe1 C13 40.66(19)
C11 Fe1 C17 106.1(3)
C12 Fe1 C17 120.5(3)
C16 Fe1 C17 40.8(3)
C15 Fe1 C17 68.1(3)
C14 Fe1 C17 160.9(3)
C13 Fe1 C17 156.2(3)
C11 Fe1 C19 163.9(2)
C12 Fe1 C19 154.8(3)
C16 Fe1 C19 68.2(3)
C15 Fe1 C19 40.7(2)
C14 Fe1 C19 111.1(3)
C13 Fe1 C19 122.7(3)
C17 Fe1 C19 68.7(3)
C11 Fe1 C18 126.4(3)
C12 Fe1 C18 160.1(3)
C16 Fe1 C18 68.2(3)
C15 Fe1 C18 67.5(3)
C14 Fe1 C18 126.4(2)
C13 Fe1 C18 159.8(3)
C17 Fe1 C18 41.2(3)
C19 Fe1 C18 40.0(3)
C11 Fe1 C10 40.69(18)
C12 Fe1 C10 68.70(19)
C16 Fe1 C10 156.2(3)
C15 Fe1 C10 163.7(3)
C14 Fe1 C10 40.85(18)
C13 Fe1 C10 68.46(19)
C17 Fe1 C10 123.2(3)
C19 Fe1 C10 128.5(2)
C18 Fe1 C10 112.2(2)
C1 N1 C4 106.3(4)
C1 N1 Ni1 125.7(3)
C4 N1 Ni1 127.8(3)
C9 N2 C6 105.7(4)
C9 N2 Ni1 125.2(3)
C6 N2 Ni1 129.0(3)
N2 C6 C5 122.6(4)
N2 C6 C7 108.2(4)
C5 C6 C7 129.2(4)
C4 C5 C6 124.1(4)
C4 C5 C10 115.9(4)
C6 C5 C10 120.0(4)
N1 C1 C2 112.4(4)
N1 C1 H1 123.8
C2 C1 H1 123.8
C2 C3 C4 108.3(4)
C2 C3 H3 125.9
C4 C3 H3 125.9
N1 C4 C5 123.8(4)
N1 C4 C3 107.5(4)
C5 C4 C3 128.6(4)
C8 C7 C6 107.7(4)
C8 C7 H7 126.2
C6 C7 H7 126.2
C3 C2 C1 105.5(4)
C3 C2 H2 127.3
C1 C2 H2 127.3
N2 C9 C8 112.3(5)
N2 C9 H9 123.9
C8 C9 H9 123.9
C7 C8 C9 106.2(5)
C7 C8 H8 126.9
C9 C8 H8 126.9
C11 C10 C14 106.4(4)
C11 C10 C5 126.5(4)
C14 C10 C5 126.9(4)
C11 C10 Fe1 68.0(3)
C14 C10 Fe1 68.5(3)
C5 C10 Fe1 132.3(3)
C10 C11 C12 108.6(5)
C10 C11 Fe1 71.3(3)
C12 C11 Fe1 69.6(3)
C10 C11 H11 125.7
C12 C11 H11 125.7
Fe1 C11 H11 125.7
C13 C14 C10 108.3(5)
C13 C14 Fe1 69.7(3)
C10 C14 Fe1 70.6(3)
C13 C14 H14 125.8
C10 C14 H14 125.8
Fe1 C14 H14 125.8
C13 C12 C11 108.2(5)
C13 C12 Fe1 70.5(3)
C11 C12 Fe1 69.3(3)
C13 C12 H12 125.9
C11 C12 H12 125.9
Fe1 C12 H12 125.9
C12 C13 C14 108.5(5)
C12 C13 Fe1 69.4(4)
C14 C13 Fe1 69.6(3)
C12 C13 H13 125.8
C14 C13 H13 125.8
Fe1 C13 H13 125.8
C16 C17 C18 106.1(7)
C16 C17 Fe1 69.2(4)
C18 C17 Fe1 69.4(4)
C16 C17 H17 126.9
C18 C17 H17 126.9
Fe1 C17 H17 126.9
C19 C18 C17 109.0(6)
C19 C18 Fe1 70.0(4)
C17 C18 Fe1 69.4(4)
C19 C18 H18 125.5
C17 C18 H18 125.5
Fe1 C18 H18 125.5
C16 C15 C19 109.0(7)
C16 C15 Fe1 69.8(4)
C19 C15 Fe1 69.8(3)
C16 C15 H15 125.5
C19 C15 H15 125.5
Fe1 C15 H15 125.5
C15 C16 C17 108.7(7)
C15 C16 Fe1 70.3(4)
C17 C16 Fe1 70.0(4)
C15 C16 H16 125.7
C17 C16 H16 125.7
Fe1 C16 H16 125.7
C20 N3 C21 120.3(7)
C20 N3 C23 120.7(7)
C21 N3 C23 118.3(8)
N3 C20 S1 125.5(5)
N3 C20 S2 125.5(5)
S1 C20 S2 109.0(3)
C20 S2 Ni1 86.2(2)
C20 S1 Ni1 86.9(2)
C18 C19 C15 107.3(7)
C18 C19 Fe1 70.0(4)
C15 C19 Fe1 69.5(4)
C18 C19 H19 126.4
C15 C19 H19 126.4
Fe1 C19 H19 126.4
C22 C21 N3 114.2(16)
C22 C21 H21A 108.7
N3 C21 H21A 108.7
C22 C21 H21B 108.7
N3 C21 H21B 108.7
H21A C21 H21B 107.6
C24 C23 N3 103.2(19)
C24 C23 H23A 111.1
N3 C23 H23A 111.1
C24 C23 H23B 111.1
N3 C23 H23B 111.1
H23A C23 H23B 109.1
C23 C24 H24A 109.4
C23 C24 H24B 109.6
H24A C24 H24B 109.5
C23 C24 H24C 109.4
H24A C24 H24C 109.5
H24B C24 H24C 109.5
C21 C22 H22A 109.5
C21 C22 H22B 109.5
H22A C22 H22B 109.5
C21 C22 H22C 109.5
H22A C22 H22C 109.5
H22B C22 H22C 109.5

loop_
_geom_bond_atom_site_label_1
_geom_bond_atom_site_label_2
_geom_bond_distance
Ni1 N2 1.889(4)
Ni1 N1 1.893(3)
Ni1 S1 2.2002(16)
Ni1 S2 2.2104(16)
Fe1 C11 2.027(5)
Fe1 C12 2.030(5)
Fe1 C16 2.035(6)
Fe1 C15 2.042(6)
Fe1 C14 2.042(5)
Fe1 C13 2.044(6)
Fe1 C17 2.045(7)
Fe1 C19 2.045(6)
Fe1 C18 2.045(6)
Fe1 C10 2.070(4)
N1 C1 1.333(5)
N1 C4 1.397(5)
N2 C9 1.327(6)
N2 C6 1.395(5)
C6 C5 1.404(6)
C6 C7 1.408(6)
C5 C4 1.402(6)
C5 C10 1.497(6)
C1 C2 1.398(6)
C1 H1 0.9300
C3 C2 1.368(6)
C3 C4 1.420(6)
C3 H3 0.9300
C7 C8 1.356(7)
C7 H7 0.9300
C2 H2 0.9300
C9 C8 1.388(7)
C9 H9 0.9300
C8 H8 0.9300
C10 C11 1.425(6)
C10 C14 1.435(6)
C11 C12 1.424(7)
C11 H11 0.9800
C14 C13 1.419(7)
C14 H14 0.9800
C12 C13 1.396(8)
C12 H12 0.9800
C13 H13 0.9800
C17 C16 1.424(10)
C17 C18 1.439(10)
C17 H17 0.9800
C18 C19 1.399(9)
C18 H18 0.9800
C15 C16 1.392(10)
C15 C19 1.420(9)
C15 H15 0.9800
C16 H16 0.9800
N3 C20 1.333(7)
N3 C21 1.489(11)
N3 C23 1.529(15)
C20 S1 1.696(6)
C20 S2 1.708(6)
C19 H19 0.9800
C21 C22 1.36(2)
C21 H21A 0.9700
C21 H21B 0.9700
C23 C24 1.35(3)
C23 H23A 0.9700
C23 H23B 0.9700
C24 H24A 0.9600
C24 H24B 0.9600
C24 H24C 0.9600
C22 H22A 0.9600
C22 H22B 0.9600
C22 H22C 0.9600

loop_
_geom_torsion_atom_site_label_1
_geom_torsion_atom_site_label_2
_geom_torsion_atom_site_label_3
_geom_torsion_atom_site_label_4
_geom_torsion
N2 Ni1 N1 C1 173.1(4)
S1 Ni1 N1 C1 -7.3(4)
S2 Ni1 N1 C1 10.9(11)
N2 Ni1 N1 C4 -1.0(3)
S1 Ni1 N1 C4 178.7(3)
S2 Ni1 N1 C4 -163.2(7)
N1 Ni1 N2 C9 -179.7(4)
S1 Ni1 N2 C9 2.9(13)
S2 Ni1 N2 C9 -2.1(4)
N1 Ni1 N2 C6 3.4(4)
S1 Ni1 N2 C6 -174.0(8)
S2 Ni1 N2 C6 -179.0(4)
C9 N2 C6 C5 -180.0(4)
Ni1 N2 C6 C5 -2.6(6)
C9 N2 C6 C7 -0.3(5)
Ni1 N2 C6 C7 177.1(3)
N2 C6 C5 C4 -1.8(7)
C7 C6 C5 C4 178.6(5)
N2 C6 C5 C10 -179.1(4)
C7 C6 C5 C10 1.2(7)
C4 N1 C1 C2 1.1(5)
Ni1 N1 C1 C2 -174.0(3)
C1 N1 C4 C5 -177.3(4)
Ni1 N1 C4 C5 -2.4(6)
C1 N1 C4 C3 -0.8(5)
Ni1 N1 C4 C3 174.2(3)
C6 C5 C4 N1 4.2(6)
C10 C5 C4 N1 -178.3(4)
C6 C5 C4 C3 -171.5(4)
C10 C5 C4 C3 6.0(6)
C2 C3 C4 N1 0.3(5)
C2 C3 C4 C5 176.6(4)
N2 C6 C7 C8 1.1(6)
C5 C6 C7 C8 -179.3(5)
C4 C3 C2 C1 0.4(5)
N1 C1 C2 C3 -0.9(6)
C6 N2 C9 C8 -0.6(6)
Ni1 N2 C9 C8 -178.1(4)
C6 C7 C8 C9 -1.4(6)
N2 C9 C8 C7 1.3(7)
C4 C5 C10 C11 39.5(6)
C6 C5 C10 C11 -142.9(5)
C4 C5 C10 C14 -134.3(5)
C6 C5 C10 C14 43.3(6)
C4 C5 C10 Fe1 132.0(4)
C6 C5 C10 Fe1 -50.4(6)
C12 Fe1 C10 C11 -38.1(3)
C16 Fe1 C10 C11 34.4(7)
C15 Fe1 C10 C11 -154.0(8)
C14 Fe1 C10 C11 -119.1(4)
C13 Fe1 C10 C11 -81.3(3)
C17 Fe1 C10 C11 75.2(4)
C19 Fe1 C10 C11 163.4(4)
C18 Fe1 C10 C11 120.5(4)
C11 Fe1 C10 C14 119.1(4)
C12 Fe1 C10 C14 81.0(3)
C16 Fe1 C10 C14 153.4(6)
C15 Fe1 C10 C14 -34.9(9)
C13 Fe1 C10 C14 37.8(3)
C17 Fe1 C10 C14 -165.7(4)
C19 Fe1 C10 C14 -77.6(4)
C18 Fe1 C10 C14 -120.5(4)
C11 Fe1 C10 C5 -120.0(6)
C12 Fe1 C10 C5 -158.1(5)
C16 Fe1 C10 C5 -85.6(7)
C15 Fe1 C10 C5 86.0(9)
C14 Fe1 C10 C5 121.0(5)
C13 Fe1 C10 C5 158.7(5)
C17 Fe1 C10 C5 -44.8(5)
C19 Fe1 C10 C5 43.4(6)
C18 Fe1 C10 C5 0.5(5)
C14 C10 C11 C12 1.8(6)
C5 C10 C11 C12 -173.0(4)
Fe1 C10 C11 C12 59.8(4)
C14 C10 C11 Fe1 -58.0(3)
C5 C10 C11 Fe1 127.2(4)
C12 Fe1 C11 C10 119.1(5)
C16 Fe1 C11 C10 -165.0(4)
C15 Fe1 C11 C10 164.2(6)
C14 Fe1 C11 C10 37.9(3)
C13 Fe1 C11 C10 81.8(3)
C17 Fe1 C11 C10 -122.7(4)
C19 Fe1 C11 C10 -53.9(11)
C18 Fe1 C11 C10 -82.2(4)
C16 Fe1 C11 C12 75.9(4)
C15 Fe1 C11 C12 45.2(8)
C14 Fe1 C11 C12 -81.1(4)
C13 Fe1 C11 C12 -37.2(3)
C17 Fe1 C11 C12 118.3(4)
C19 Fe1 C11 C12 -173.0(9)
C18 Fe1 C11 C12 158.8(4)
C10 Fe1 C11 C12 -119.1(5)
C11 C10 C14 C13 -2.1(6)
C5 C10 C14 C13 172.7(4)
Fe1 C10 C14 C13 -59.8(4)
C11 C10 C14 Fe1 57.7(3)
C5 C10 C14 Fe1 -127.5(4)
C11 Fe1 C14 C13 81.2(3)
C12 Fe1 C14 C13 36.9(3)
C16 Fe1 C14 C13 -32.0(8)
C15 Fe1 C14 C13 -72.3(4)
C17 Fe1 C14 C13 158.1(8)
C19 Fe1 C14 C13 -116.0(4)
C18 Fe1 C14 C13 -158.7(4)
C10 Fe1 C14 C13 119.0(4)
C11 Fe1 C14 C10 -37.8(3)
C12 Fe1 C14 C10 -82.1(3)
C16 Fe1 C14 C10 -151.0(7)
C15 Fe1 C14 C10 168.7(3)
C13 Fe1 C14 C10 -119.0(4)
C17 Fe1 C14 C10 39.0(10)
C19 Fe1 C14 C10 124.9(3)
C18 Fe1 C14 C10 82.3(4)
C10 C11 C12 C13 -0.8(6)
Fe1 C11 C12 C13 60.0(4)
C10 C11 C12 Fe1 -60.9(4)
C11 Fe1 C12 C13 -119.2(5)
C16 Fe1 C12 C13 121.7(4)
C15 Fe1 C12 C13 82.0(4)
C14 Fe1 C12 C13 -37.4(3)
C17 Fe1 C12 C13 161.6(4)
C19 Fe1 C12 C13 56.3(7)
C18 Fe1 C12 C13 -178.1(6)
C10 Fe1 C12 C13 -81.4(3)
C16 Fe1 C12 C11 -119.1(4)
C15 Fe1 C12 C11 -158.8(4)
C14 Fe1 C12 C11 81.8(3)
C13 Fe1 C12 C11 119.2(5)
C17 Fe1 C12 C11 -79.2(4)
C19 Fe1 C12 C11 175.4(6)
C18 Fe1 C12 C11 -58.9(8)
C10 Fe1 C12 C11 37.7(3)
C11 C12 C13 C14 -0.5(6)
Fe1 C12 C13 C14 58.8(4)
C11 C12 C13 Fe1 -59.3(4)
C10 C14 C13 C12 1.7(6)
Fe1 C14 C13 C12 -58.7(4)
C10 C14 C13 Fe1 60.4(3)
C11 Fe1 C13 C12 38.2(3)
C16 Fe1 C13 C12 -73.1(4)
C15 Fe1 C13 C12 -114.0(4)
C14 Fe1 C13 C12 120.1(4)
C17 Fe1 C13 C12 -42.3(8)
C19 Fe1 C13 C12 -155.1(3)
C18 Fe1 C13 C12 178.1(6)
C10 Fe1 C13 C12 82.1(3)
C11 Fe1 C13 C14 -81.9(3)
C12 Fe1 C13 C14 -120.1(4)
C16 Fe1 C13 C14 166.8(4)
C15 Fe1 C13 C14 125.9(4)
C17 Fe1 C13 C14 -162.3(6)
C19 Fe1 C13 C14 84.8(4)
C18 Fe1 C13 C14 58.0(7)
C10 Fe1 C13 C14 -37.9(3)
C11 Fe1 C17 C16 -115.2(5)
C12 Fe1 C17 C16 -73.0(5)
C15 Fe1 C17 C16 37.0(5)
C14 Fe1 C17 C16 174.3(7)
C13 Fe1 C17 C16 -42.8(9)
C19 Fe1 C17 C16 80.9(5)
C18 Fe1 C17 C16 117.4(7)
C10 Fe1 C17 C16 -156.2(4)
C11 Fe1 C17 C18 127.4(4)
C12 Fe1 C17 C18 169.6(4)
C16 Fe1 C17 C18 -117.4(7)
C15 Fe1 C17 C18 -80.4(5)
C14 Fe1 C17 C18 56.9(10)
C13 Fe1 C17 C18 -160.2(6)
C19 Fe1 C17 C18 -36.5(4)
C10 Fe1 C17 C18 86.4(5)
C16 C17 C18 C19 -0.8(7)
Fe1 C17 C18 C19 59.0(4)
C16 C17 C18 Fe1 -59.8(5)
C11 Fe1 C18 C19 168.2(3)
C12 Fe1 C18 C19 -147.4(6)
C16 Fe1 C18 C19 -81.7(4)
C15 Fe1 C18 C19 -38.4(4)
C14 Fe1 C18 C19 79.5(4)
C13 Fe1 C18 C19 36.2(8)
C17 Fe1 C18 C19 -120.4(6)
C10 Fe1 C18 C19 124.0(4)
C11 Fe1 C18 C17 -71.4(5)
C12 Fe1 C18 C17 -27.0(9)
C16 Fe1 C18 C17 38.7(4)
C15 Fe1 C18 C17 82.0(5)
C14 Fe1 C18 C17 -160.1(4)
C13 Fe1 C18 C17 156.6(6)
C19 Fe1 C18 C17 120.4(6)
C10 Fe1 C18 C17 -115.6(4)
C11 Fe1 C15 C16 44.5(8)
C12 Fe1 C15 C16 76.2(5)
C14 Fe1 C15 C16 158.0(4)
C13 Fe1 C15 C16 117.7(5)
C17 Fe1 C15 C16 -37.8(5)
C19 Fe1 C15 C16 -120.3(7)
C18 Fe1 C15 C16 -82.5(5)
C10 Fe1 C15 C16 -174.8(7)
C11 Fe1 C15 C19 164.8(6)
C12 Fe1 C15 C19 -163.5(4)
C16 Fe1 C15 C19 120.3(7)
C14 Fe1 C15 C19 -81.8(5)
C13 Fe1 C15 C19 -122.0(5)
C17 Fe1 C15 C19 82.5(5)
C18 Fe1 C15 C19 37.8(4)
C10 Fe1 C15 C19 -54.5(11)
C19 C15 C16 C17 0.7(8)
Fe1 C15 C16 C17 59.6(5)
C19 C15 C16 Fe1 -59.0(4)
C18 C17 C16 C15 0.1(8)
Fe1 C17 C16 C15 -59.8(5)
C18 C17 C16 Fe1 59.9(4)
C11 Fe1 C16 C15 -158.9(4)
C12 Fe1 C16 C15 -118.1(4)
C14 Fe1 C16 C15 -55.4(9)
C13 Fe1 C16 C15 -78.9(5)
C17 Fe1 C16 C15 119.5(7)
C19 Fe1 C16 C15 37.3(4)
C18 Fe1 C16 C15 80.5(5)
C10 Fe1 C16 C15 176.4(5)
C11 Fe1 C16 C17 81.6(5)
C12 Fe1 C16 C17 122.4(5)
C15 Fe1 C16 C17 -119.5(7)
C14 Fe1 C16 C17 -175.0(6)
C13 Fe1 C16 C17 161.5(5)
C19 Fe1 C16 C17 -82.2(5)
C18 Fe1 C16 C17 -39.0(5)
C10 Fe1 C16 C17 56.8(9)
C21 N3 C20 S1 -179.4(9)
C23 N3 C20 S1 10.2(14)
C21 N3 C20 S2 2.9(13)
C23 N3 C20 S2 -167.5(9)
N3 C20 S2 Ni1 175.2(7)
S1 C20 S2 Ni1 -2.8(3)
N2 Ni1 S2 C20 -178.5(3)
N1 Ni1 S2 C20 -16.4(9)
S1 Ni1 S2 C20 2.1(2)
N3 C20 S1 Ni1 -175.2(7)
S2 C20 S1 Ni1 2.8(3)
N2 Ni1 S1 C20 -7.2(11)
N1 Ni1 S1 C20 175.4(3)
S2 Ni1 S1 C20 -2.1(2)
C17 C18 C19 C15 1.2(7)
Fe1 C18 C19 C15 59.8(4)
C17 C18 C19 Fe1 -58.6(4)
C16 C15 C19 C18 -1.2(7)
Fe1 C15 C19 C18 -60.1(4)
C16 C15 C19 Fe1 59.0(5)
C11 Fe1 C19 C18 -36.4(11)
C12 Fe1 C19 C18 154.5(6)
C16 Fe1 C19 C18 81.6(4)
C15 Fe1 C19 C18 118.2(6)
C14 Fe1 C19 C18 -121.9(4)
C13 Fe1 C19 C18 -166.0(3)
C17 Fe1 C19 C18 37.5(4)
C10 Fe1 C19 C18 -78.7(5)
C11 Fe1 C19 C15 -154.6(9)
C12 Fe1 C19 C15 36.2(9)
C16 Fe1 C19 C15 -36.6(5)
C14 Fe1 C19 C15 119.8(5)
C13 Fe1 C19 C15 75.8(5)
C17 Fe1 C19 C15 -80.7(5)
C18 Fe1 C19 C15 -118.2(6)
C10 Fe1 C19 C15 163.1(4)
C20 N3 C21 C22 -88.5(15)
C23 N3 C21 C22 82.1(16)
C20 N3 C23 C24 -83.9(15)
C21 N3 C23 C24 105.5(15)
